data_4336754
loop_
_publ_author_name
'Treffly B. Ditri'
'Alex E. Carpenter'
'Donald S. Ripatti'
'Curtis E. Moore'
'Arnold L. Rheingold'
'Joshua S. Figueroa'

_publ_section_title
;
 Chloro- and Trifluoromethyl-Substituted Flanking-Ring m-Terphenyl
 Isocyanides: \h6-Arene Binding to Zero-Valent Molybdenum Centers and
 Comparison to Alkyl-Substituted Derivatives
;
_journal_name_full 'Inorganic Chemistry'
_journal_page_first 13216
_journal_page_last 13229
_journal_paper_doi 10.1021/ic402130p
_journal_volume 52
_journal_year 2013
_chemical_formula_moiety 'C79 H35 F36 Mo N3'
_chemical_formula_sum 'C79 H35 F36 Mo N3'
_chemical_formula_weight 1806.04
_chemical_name_common Mo(C10H8)(CNArDArF2)3
_chemical_name_systematic
;
 ?
;
_space_group_crystal_system orthorhombic
_space_group_IT_number 61
_space_group_name_Hall '-P 2ac 2ab'
_space_group_name_H-M_alt 'P b c a'
_symmetry_space_group_name_Hall '-P 2ac 2ab'
_symmetry_space_group_name_H-M 'P b c a'
_atom_sites_solution_hydrogens geom
_atom_sites_solution_primary direct
_atom_sites_solution_secondary difmap
_audit_creation_date 2013-08-19
_audit_creation_method
;
  Olex2 1.2-beta
  (compiled Apr 23 2013 17:59:47, GUI svn.r4466)
;
_cell_angle_alpha 90
_cell_angle_beta 90
_cell_angle_gamma 90
_cell_formula_units_Z 8
_cell_length_a 21.8137(3)
_cell_length_b 22.2232(4)
_cell_length_c 29.0539(5)
_cell_measurement_reflns_used 6490
_cell_measurement_temperature 100
_cell_measurement_theta_max 50.768
_cell_measurement_theta_min 5.449
_cell_volume 14084.5(4)
_computing_cell_refinement 'SAINT v7.68A (Bruker, 2009)'
_computing_data_collection 'Bruker APEX2 v2011.4-0 (Bruker, 2011)'
_computing_data_reduction 'SAINT v7.68A (Bruker, 2009)'
_computing_molecular_graphics
;
O. V. Dolomanov, L. J. Bourhis, R. J. Gildea, J. A. K. Howard and H. Puschmann,
OLEX2: a complete structure solution, refinement and analysis program.
J. Appl. Cryst. (2009). 42, 339-341.
;
_computing_publication_material
;
O. V. Dolomanov, L. J. Bourhis, R. J. Gildea, J. A. K. Howard and H. Puschmann,
OLEX2: a complete structure solution, refinement and analysis program.
J. Appl. Cryst. (2009). 42, 339-341.
;
_computing_structure_refinement
;
XL, G.M. Sheldrick, Acta Cryst.
(2008). A64, 112-122
;
_computing_structure_solution
;
M. C. Burla, R. Caliandro, M. Camalli, B. Carrozzini, G. L. Cascarano, 
L. De Caro, C. Giacovazzo, G. Polidori and R. Spagna, 
SIR2004: an improved tool for crystal structure determination and refinement. 
J. Appl. Cryst. (2005). 38, 381-388.
;
_diffrn_ambient_temperature 100.0
_diffrn_detector 'Bruker APEX CCD'
_diffrn_detector_area_resol_mean 8.0
_diffrn_detector_type 'CCD Area Detector'
_diffrn_measured_fraction_theta_full 0.900
_diffrn_measured_fraction_theta_max 0.904
_diffrn_measurement_device 'Fixed Chi Three-Circle Diffractometer'
_diffrn_measurement_device_type 'Bruker D8 APEX'
_diffrn_measurement_method '\w and \f scans'
_diffrn_radiation_monochromator 'Multilayer Mirrors'
_diffrn_radiation_probe x-ray
_diffrn_radiation_type CuK\a
_diffrn_radiation_wavelength 1.54178
_diffrn_radiation_xray_symbol K-L~3~
_diffrn_reflns_av_R_equivalents 0.0822
_diffrn_reflns_av_unetI/netI 0.0858
_diffrn_reflns_Laue_measured_fraction_full 0.900
_diffrn_reflns_Laue_measured_fraction_max 0.904
_diffrn_reflns_limit_h_max 21
_diffrn_reflns_limit_h_min -26
_diffrn_reflns_limit_k_max 26
_diffrn_reflns_limit_k_min -24
_diffrn_reflns_limit_l_max 34
_diffrn_reflns_limit_l_min -24
_diffrn_reflns_number 44903
_diffrn_reflns_point_group_measured_fraction_full 0.900
_diffrn_reflns_point_group_measured_fraction_max 0.904
_diffrn_reflns_theta_full 68.000
_diffrn_reflns_theta_max 67.761
_diffrn_reflns_theta_min 5.407
_diffrn_source 'Micro Focus Rotating Anode'
_diffrn_source_type 'Bruker FR-591'
_diffrn_standards_number 0
_exptl_absorpt_coefficient_mu 2.850
_exptl_absorpt_correction_T_max 0.7530
_exptl_absorpt_correction_T_min 0.5998
_exptl_absorpt_correction_type multi-scan
_exptl_absorpt_process_details
;
SADABS-2008/1 (Bruker,2008) was used for absorption correction.
wR2(int) was 0.1270 before and 0.0775 after correction.
The Ratio of minimum to maximum transmission is 0.7965.
The \l/2 correction factor is 0.0015.
;
_exptl_crystal_colour purple
_exptl_crystal_colour_primary purple
_exptl_crystal_density_diffrn 1.703
_exptl_crystal_description Block
_exptl_crystal_F_000 7168
_exptl_crystal_size_max 0.2
_exptl_crystal_size_mid 0.1
_exptl_crystal_size_min 0.05
_refine_diff_density_max 0.606
_refine_diff_density_min -0.739
_refine_diff_density_rms 0.078
_refine_ls_extinction_method none
_refine_ls_goodness_of_fit_ref 1.016
_refine_ls_hydrogen_treatment constr
_refine_ls_matrix_type full
_refine_ls_number_parameters 1113
_refine_ls_number_reflns 11549
_refine_ls_number_restraints 4
_refine_ls_restrained_S_all 1.016
_refine_ls_R_factor_all 0.0864
_refine_ls_R_factor_gt 0.0503
_refine_ls_shift/su_max 0.002
_refine_ls_shift/su_mean 0.000
_refine_ls_structure_factor_coef Fsqd
_refine_ls_weighting_details
;
 w=1/[\s^2^(Fo^2^)+(0.0509P)^2^+8.3636P]
 where P=(Fo^2^+2Fc^2^)/3
;
_refine_ls_weighting_scheme calc
_refine_ls_wR_factor_gt 0.1117
_refine_ls_wR_factor_ref 0.1270
_reflns_Friedel_coverage 0.000
_reflns_number_gt 7969
_reflns_number_total 11549
_reflns_threshold_expression 'I > 2\s(I)'
_cod_data_source_file ic402130p_si_001_10.cif
_cod_data_source_block JFigCu94
_cod_database_code 4336754
_olex2_refinement_description
;
1. Fixed Uiso
 At 1.2 times of:
  All C(H) groups
2. Restrained distances
 F27-C77
 1.3 with sigma of 0.02
3. Uiso/Uaniso restraints and constraints
Uanis(F31) = Uanis(F31A) = Uanis(F1A) = Uanis(F33) = Uanis(F33A) = Uanis(F1B) 
= Uanis(F32) = Uanis(F32A)
Uanis(F6A) = Uanis(F5) = Uanis(F1D) = Uanis(F5A) = Uanis(F4) = Uanis(F1E) 
= Uanis(F4A) = Uanis(F6) = Uanis(F1C)
Uanis(F1I) = Uanis(F26) = Uanis(F1J) = Uanis(F1F) = Uanis(F25) = Uanis(F1G) 
= Uanis(F1H) = Uanis(F27) = Uanis(F1K)
4. others
 1*[Sof(F31)]+1*[Sof(F31A)]+1*[Sof(F1A)]+1*[Sof(F33)]+1*[Sof(F33A)]+1*
 [Sof(F1B)]+1*[Sof(F32)]+1*[Sof(F32A)]=3 with esd of 0.00001
 1*[Sof(F6A)]+1*[Sof(F1C)]+1*[Sof(F6)]+1*[Sof(F4A)]+1*[Sof(F1E)]+1*[Sof(F4)]+1*
 [Sof(F5A)]+1*[Sof(F1D)]+1*[Sof(F5)]=3 with esd of 0.00001
 1*[Sof(F1K)]+1*[Sof(F27)]+1*[Sof(F1H)]+1*[Sof(F1G)]+1*[Sof(F25)]+1*[Sof(F1F)]+
 1*[Sof(F1J)]+1*[Sof(F26)]+1*[Sof(F1I)]=3 with esd of 0.00001
5.a Aromatic/amide H refined with riding coordinates:
 C5(H5), C6(H6), C7(H7), C8(H8), C10(H10), C11(H11), C12(H12), C13(H13),
 C16(H16), C17(H17), C18(H18), C21(H21), C23(H23), C25(H25), C27(H27), C29(H29),
  C30(H30), C40(H40), C39(H39), C38(H38), C47(H47), C45(H45), C43(H43),
 C53(H53), C51(H51), C49(H49), C62(H62), C61(H61), C60(H60), C71(H71), C73(H73),
  C75(H75), C69(H69), C67(H67), C65(H65)
;
_shelx_estimated_absorpt_t_max 0.871
_shelx_estimated_absorpt_t_min 0.600
_shelx_space_group_comment
;
The symmetry employed for this shelxl refinement is uniquely defined
by the following loop, which should always be used as a source of
symmetry information in preference to the above space-group names.
They are only intended as comments.
;
_shelxl_version_number 2013-2

loop_
_space_group_symop_operation_xyz
'x, y, z'
'x+1/2, -y+1/2, -z'
'-x, y+1/2, -z+1/2'
'-x+1/2, -y, z+1/2'
'-x, -y, -z'
'-x-1/2, y-1/2, z'
'x, -y-1/2, z-1/2'
'x-1/2, y, -z-1/2'

loop_
_atom_site_label
_atom_site_type_symbol
_atom_site_fract_x
_atom_site_fract_y
_atom_site_fract_z
_atom_site_U_iso_or_equiv
_atom_site_adp_type
_atom_site_occupancy
_atom_site_site_symmetry_order
_atom_site_calc_flag
_atom_site_refinement_flags_posn
_atom_site_refinement_flags_adp
_atom_site_refinement_flags_occupancy
_atom_site_disorder_assembly
_atom_site_disorder_group
Mo1 Mo 0.11822(2) 0.17151(2) 0.26364(2) 0.02129(11) Uani 1 1 d . . . . .
F1 F 0.38226(10) 0.11424(10) 0.21072(8) 0.0322(6) Uani 1 1 d . . . . .
F2 F 0.29891(10) 0.16291(11) 0.22494(8) 0.0369(6) Uani 1 1 d . . . . .
F3 F 0.38626(10) 0.20320(11) 0.23946(8) 0.0336(6) Uani 1 1 d . . . . .
F4 F 0.4210(3) -0.0425(3) 0.3544(3) 0.0403(8) Uani 0.482(3) 1 d . . P A 2
F5 F 0.4965(3) 0.0147(3) 0.3350(3) 0.0403(8) Uani 0.443(3) 1 d . . P A 2
F6 F 0.4654(4) 0.0189(4) 0.4035(3) 0.0403(8) Uani 0.405(3) 1 d . . P A 2
F7 F 0.02272(14) 0.34958(12) 0.46140(11) 0.0645(9) Uani 1 1 d . . . . .
F8 F -0.01779(15) 0.30695(12) 0.51819(10) 0.0619(9) Uani 1 1 d . . . . .
F9 F -0.06351(14) 0.30753(15) 0.45441(13) 0.0910(13) Uani 1 1 d . . . . .
F10 F -0.05881(12) 0.08684(12) 0.39616(10) 0.0562(8) Uani 1 1 d . . . . .
F11 F -0.06441(12) 0.07702(13) 0.46908(10) 0.0605(8) Uani 1 1 d . . . . .
F12 F 0.00796(11) 0.03405(12) 0.43173(10) 0.0522(8) Uani 1 1 d . . . . .
F13 F 0.15618(10) 0.30119(12) 0.37638(8) 0.0411(6) Uani 1 1 d . . . . .
F14 F 0.20779(10) 0.33122(11) 0.43534(8) 0.0357(6) Uani 1 1 d . . . . .
F15 F 0.18294(11) 0.39322(11) 0.38165(9) 0.0458(7) Uani 1 1 d . . . . .
F16 F 0.42853(11) 0.21877(12) 0.38763(10) 0.0500(7) Uani 1 1 d . . . . .
F17 F 0.42621(12) 0.29759(15) 0.42899(9) 0.0609(9) Uani 1 1 d . . . . .
F18 F 0.47435(10) 0.29757(12) 0.36486(9) 0.0435(7) Uani 1 1 d . . . . .
F19 F 0.08394(15) 0.43855(13) 0.09551(10) 0.0670(9) Uani 1 1 d . . . . .
F20 F 0.12532(13) 0.41580(13) 0.03214(10) 0.0622(9) Uani 1 1 d . . . . .
F21 F 0.03800(13) 0.38049(13) 0.04864(11) 0.0636(9) Uani 1 1 d . . . . .
F22 F 0.13468(10) 0.13145(11) 0.12072(8) 0.0353(6) Uani 1 1 d . . . . .
F23 F 0.04669(10) 0.16858(11) 0.10299(8) 0.0368(6) Uani 1 1 d . . . . .
F24 F 0.11518(11) 0.15662(11) 0.05063(8) 0.0383(6) Uani 1 1 d . . . . .
F25 F 0.1086(3) -0.0272(3) 0.0711(2) 0.0492(9) Uani 0.512(3) 1 d . . P B 1
F26 F 0.1359(2) 0.0161(3) 0.0059(2) 0.0492(9) Uani 0.632(3) 1 d . . P B 1
F27 F 0.1821(4) -0.0662(5) 0.0333(3) 0.0492(9) Uani 0.411(4) 1 d D . P B 1
F28 F 0.33390(14) 0.19336(13) 0.08175(9) 0.0585(8) Uani 1 1 d . . . . .
F29 F 0.33053(12) 0.15430(13) 0.01554(9) 0.0532(8) Uani 1 1 d . . . . .
F30 F 0.25275(12) 0.20020(14) 0.04140(12) 0.0713(10) Uani 1 1 d . . . . .
F31 F 0.2626(4) -0.0051(4) 0.4369(3) 0.0474(8) Uani 0.370(3) 1 d . . P C 1
F32 F 0.2036(2) -0.06882(16) 0.44815(12) 0.0474(8) Uani 0.759(3) 1 d . . P C 1
F33 F 0.1646(4) 0.0216(3) 0.4578(2) 0.0474(8) Uani 0.454(3) 1 d . . P C 1
F34 F -0.00291(11) 0.00623(11) 0.32751(9) 0.0421(7) Uani 1 1 d . . . . .
F35 F 0.01388(12) -0.08829(12) 0.33187(11) 0.0608(8) Uani 1 1 d . . . . .
F36 F 0.02524(11) -0.04229(13) 0.26744(9) 0.0502(7) Uani 1 1 d . . . . .
N1 N 0.18407(14) 0.15311(15) 0.36084(12) 0.0253(8) Uani 1 1 d . . . . .
N2 N 0.21545(14) 0.27060(15) 0.23118(11) 0.0237(8) Uani 1 1 d . . . . .
N3 N 0.19397(14) 0.06621(15) 0.21728(11) 0.0238(8) Uani 1 1 d . . . . .
C1 C 0.16089(16) 0.16000(18) 0.32441(14) 0.0222(9) Uani 1 1 d . . . . .
C2 C 0.18127(18) 0.23209(19) 0.24362(13) 0.0223(9) Uani 1 1 d . . . . .
C3 C 0.16733(17) 0.10634(19) 0.23698(13) 0.0236(9) Uani 1 1 d . . . . .
C4 C 0.03706(16) 0.2459(2) 0.25339(14) 0.0253(10) Uani 1 1 d . . . . .
C5 C 0.04463(16) 0.2103(2) 0.21294(14) 0.0257(10) Uani 1 1 d . . . . .
H5 H 0.0546 0.2295 0.1847 0.031 Uiso 1 1 calc R U . . .
C6 C 0.03772(17) 0.1482(2) 0.21397(14) 0.0283(10) Uani 1 1 d . . . . .
H6 H 0.0400 0.1258 0.1862 0.034 Uiso 1 1 calc R U . . .
C7 C 0.02712(17) 0.1180(2) 0.25657(14) 0.0297(10) Uani 1 1 d . . . . .
H7 H 0.0223 0.0755 0.2574 0.036 Uiso 1 1 calc R U . . .
C8 C 0.02387(17) 0.1519(2) 0.29719(14) 0.0284(10) Uani 1 1 d . . . . .
H8 H 0.0204 0.1317 0.3259 0.034 Uiso 1 1 calc R U . . .
C9 C 0.02572(16) 0.2162(2) 0.29622(14) 0.0266(10) Uani 1 1 d . . . . .
C10 C 0.01889(18) 0.2519(2) 0.33666(15) 0.0334(11) Uani 1 1 d . . . . .
H10 H 0.0119 0.2329 0.3655 0.040 Uiso 1 1 calc R U . . .
C11 C 0.0223(2) 0.3130(2) 0.33448(16) 0.0366(11) Uani 1 1 d . . . . .
H11 H 0.0175 0.3361 0.3618 0.044 Uiso 1 1 calc R U . . .
C12 C 0.03275(19) 0.3426(2) 0.29232(16) 0.0362(11) Uani 1 1 d . . . . .
H12 H 0.0344 0.3852 0.2912 0.043 Uiso 1 1 calc R U . . .
C13 C 0.04053(19) 0.3098(2) 0.25314(16) 0.0332(11) Uani 1 1 d . . . . .
H13 H 0.0485 0.3301 0.2250 0.040 Uiso 1 1 calc R U . . .
C14 C 0.21461(17) 0.16267(18) 0.40216(13) 0.0233(9) Uani 1 1 d . . . . .
C15 C 0.27823(17) 0.15300(18) 0.40536(14) 0.0246(9) Uani 1 1 d . . . . .
C16 C 0.30749(18) 0.16542(19) 0.44671(14) 0.0285(10) Uani 1 1 d . . . . .
H16 H 0.3504 0.1589 0.4493 0.034 Uiso 1 1 calc R U . . .
C17 C 0.27556(18) 0.18703(19) 0.48408(15) 0.0313(11) Uani 1 1 d . . . . .
H17 H 0.2966 0.1964 0.5118 0.038 Uiso 1 1 calc R U . . .
C18 C 0.21242(18) 0.19511(19) 0.48115(14) 0.0285(10) Uani 1 1 d . . . . .
H18 H 0.1905 0.2095 0.5072 0.034 Uiso 1 1 calc R U . . .
C19 C 0.18101(17) 0.18246(18) 0.44077(14) 0.0242(10) Uani 1 1 d . . . . .
C20 C 0.31648(17) 0.12785(18) 0.36709(14) 0.0240(9) Uani 1 1 d . . . . .
C21 C 0.31382(17) 0.14836(18) 0.32194(14) 0.0240(9) Uani 1 1 d . . . . .
H21 H 0.2847 0.1782 0.3136 0.029 Uiso 1 1 calc R U . . .
C22 C 0.35411(17) 0.12505(19) 0.28864(14) 0.0246(9) Uani 1 1 d . . . . .
C23 C 0.39661(17) 0.08156(19) 0.30074(15) 0.0292(10) Uani 1 1 d . . . . .
H23 H 0.4238 0.0658 0.2782 0.035 Uiso 1 1 calc R U . . .
C24 C 0.39955(17) 0.06106(19) 0.34578(15) 0.0292(10) Uani 1 1 d . . . . .
C25 C 0.35967(17) 0.08391(18) 0.37830(14) 0.0275(10) Uani 1 1 d . . . . .
H25 H 0.3617 0.0694 0.4090 0.033 Uiso 1 1 calc R U . . .
C26 C 0.11295(18) 0.18760(19) 0.44149(13) 0.0251(10) Uani 1 1 d . . . . .
C27 C 0.08462(17) 0.24062(19) 0.45520(13) 0.0263(10) Uani 1 1 d . . . . .
H27 H 0.1087 0.2754 0.4610 0.032 Uiso 1 1 calc R U . . .
C28 C 0.02106(18) 0.24333(19) 0.46051(13) 0.0257(10) Uani 1 1 d . . . . .
C29 C -0.01419(19) 0.1928(2) 0.45389(14) 0.0292(10) Uani 1 1 d . . . . .
H29 H -0.0573 0.1944 0.4585 0.035 Uiso 1 1 calc R U . . .
C31 C 0.01343(18) 0.1396(2) 0.44056(14) 0.0281(10) Uani 1 1 d . . . . .
C30 C 0.07667(17) 0.1371(2) 0.43305(13) 0.0265(10) Uani 1 1 d . . . . .
H30 H 0.0950 0.1010 0.4222 0.032 Uiso 1 1 calc R U . . .
C32 C 0.35514(18) 0.1507(2) 0.24131(15) 0.0287(10) Uani 1 1 d . . . . .
C33 C 0.4452(2) 0.0144(2) 0.35886(17) 0.0373(12) Uani 1 1 d . . . . .
C35 C -0.02498(19) 0.0844(2) 0.43471(16) 0.0365(11) Uani 1 1 d . . . . .
C34 C -0.00937(19) 0.3012(2) 0.47340(15) 0.0346(11) Uani 1 1 d . . . . .
C36 C 0.26246(16) 0.30346(18) 0.21205(14) 0.0229(9) Uani 1 1 d . . . . .
C41 C 0.31191(17) 0.32362(18) 0.23955(14) 0.0240(9) Uani 1 1 d . . . . .
C40 C 0.36082(17) 0.35211(19) 0.21761(14) 0.0280(10) Uani 1 1 d . . . . .
H40 H 0.3952 0.3645 0.2353 0.034 Uiso 1 1 calc R U . . .
C39 C 0.36054(18) 0.36278(19) 0.17069(14) 0.0285(10) Uani 1 1 d . . . . .
H39 H 0.3947 0.3816 0.1564 0.034 Uiso 1 1 calc R U . . .
C38 C 0.31041(18) 0.34588(19) 0.14467(15) 0.0294(10) Uani 1 1 d . . . . .
H38 H 0.3099 0.3543 0.1126 0.035 Uiso 1 1 calc R U . . .
C37 C 0.26074(17) 0.31679(18) 0.16452(14) 0.0261(10) Uani 1 1 d . . . . .
C42 C 0.31203(17) 0.31626(17) 0.29029(14) 0.0242(9) Uani 1 1 d . . . . .
C47 C 0.25865(17) 0.32675(17) 0.31620(14) 0.0250(9) Uani 1 1 d . . . . .
H47 H 0.2213 0.3363 0.3011 0.030 Uiso 1 1 calc R U . . .
C46 C 0.26046(17) 0.32318(18) 0.36382(14) 0.0263(10) Uani 1 1 d . . . . .
C45 C 0.31374(18) 0.30851(18) 0.38717(14) 0.0261(10) Uani 1 1 d . . . . .
H45 H 0.3142 0.3056 0.4198 0.031 Uiso 1 1 calc R U . . .
C44 C 0.36618(17) 0.29817(18) 0.36170(14) 0.0242(9) Uani 1 1 d . . . . .
C43 C 0.36574(17) 0.30201(18) 0.31435(14) 0.0250(9) Uani 1 1 d . . . . .
H43 H 0.4025 0.2949 0.2977 0.030 Uiso 1 1 calc R U . . .
C48 C 0.20525(17) 0.30318(19) 0.13639(14) 0.0262(10) Uani 1 1 d . . . . .
C53 C 0.17580(18) 0.3500(2) 0.11429(13) 0.0273(10) Uani 1 1 d . . . . .
H53 H 0.1920 0.3895 0.1169 0.033 Uiso 1 1 calc R U . . .
C52 C 0.12330(18) 0.3407(2) 0.08846(14) 0.0278(10) Uani 1 1 d . . . . .
C51 C 0.10097(17) 0.2835(2) 0.08257(13) 0.0271(10) Uani 1 1 d . . . . .
H51 H 0.0654 0.2768 0.0644 0.033 Uiso 1 1 calc R U . . .
C50 C 0.13091(17) 0.23535(19) 0.10350(13) 0.0239(9) Uani 1 1 d . . . . .
C49 C 0.18211(17) 0.2451(2) 0.13096(13) 0.0266(10) Uani 1 1 d . . . . .
H49 H 0.2014 0.2122 0.1460 0.032 Uiso 1 1 calc R U . . .
C55 C 0.20235(19) 0.3367(2) 0.38955(15) 0.0298(10) Uani 1 1 d . . . . .
C54 C 0.42358(18) 0.2787(2) 0.38575(15) 0.0319(11) Uani 1 1 d . . . . .
C56 C 0.10762(18) 0.1733(2) 0.09482(15) 0.0320(11) Uani 1 1 d . . . . .
C57 C 0.0927(2) 0.3930(2) 0.06633(15) 0.0341(11) Uani 1 1 d . . . . .
C58 C 0.24129(17) 0.02494(19) 0.22255(14) 0.0249(10) Uani 1 1 d . . . . .
C63 C 0.28045(17) 0.01496(18) 0.18469(14) 0.0259(10) Uani 1 1 d . . . . .
C62 C 0.33376(18) -0.01845(19) 0.19118(14) 0.0298(10) Uani 1 1 d . . . . .
H62 H 0.3616 -0.0236 0.1663 0.036 Uiso 1 1 calc R U . . .
C61 C 0.34659(19) -0.0440(2) 0.23305(15) 0.0328(11) Uani 1 1 d . . . . .
H61 H 0.3837 -0.0656 0.2374 0.039 Uiso 1 1 calc R U . . .
C60 C 0.30545(19) -0.03836(19) 0.26891(15) 0.0317(10) Uani 1 1 d . . . . .
H60 H 0.3140 -0.0576 0.2974 0.038 Uiso 1 1 calc R U . . .
C59 C 0.25197(18) -0.00517(18) 0.26430(13) 0.0246(9) Uani 1 1 d . . . . .
C70 C 0.20512(18) -0.00640(18) 0.30144(14) 0.0268(10) Uani 1 1 d . . . . .
C71 C 0.14309(18) -0.01648(18) 0.29057(14) 0.0283(10) Uani 1 1 d . . . . .
H71 H 0.1305 -0.0170 0.2593 0.034 Uiso 1 1 calc R U . . .
C72 C 0.10025(19) -0.02561(18) 0.32501(14) 0.0271(10) Uani 1 1 d . . . . .
C73 C 0.1172(2) -0.02456(18) 0.37060(15) 0.0341(11) Uani 1 1 d . . . . .
H73 H 0.0876 -0.0314 0.3940 0.041 Uiso 1 1 calc R U . . .
C74 C 0.1777(2) -0.01345(19) 0.38231(14) 0.0325(10) Uani 1 1 d . . . . .
C75 C 0.2212(2) -0.00499(18) 0.34767(14) 0.0302(10) Uani 1 1 d . . . . .
H75 H 0.2627 0.0019 0.3559 0.036 Uiso 1 1 calc R U . . .
C64 C 0.26335(17) 0.03755(18) 0.13792(14) 0.0245(9) Uani 1 1 d . . . . .
C69 C 0.29022(18) 0.08805(19) 0.11802(14) 0.0293(10) Uani 1 1 d . . . . .
H69 H 0.3201 0.1105 0.1345 0.035 Uiso 1 1 calc R U . . .
C68 C 0.27299(18) 0.1055(2) 0.07366(14) 0.0307(10) Uani 1 1 d . . . . .
C67 C 0.23047(19) 0.0736(2) 0.04922(14) 0.0319(11) Uani 1 1 d . . . . .
H67 H 0.2198 0.0855 0.0189 0.038 Uiso 1 1 calc R U . . .
C66 C 0.20332(19) 0.0242(2) 0.06898(14) 0.0307(10) Uani 1 1 d . . . . .
C65 C 0.21876(18) 0.00695(19) 0.11318(14) 0.0297(10) Uani 1 1 d . . . . .
H65 H 0.1985 -0.0264 0.1269 0.036 Uiso 1 1 calc R U . . .
C79 C 0.0344(2) -0.0374(2) 0.31299(16) 0.0362(11) Uani 1 1 d . . . . .
C78 C 0.1965(2) -0.0147(2) 0.43095(15) 0.0405(12) Uani 1 1 d . . . . .
C77 C 0.1552(2) -0.0110(3) 0.04410(17) 0.0463(13) Uani 1 1 d D . . . .
C76 C 0.2980(2) 0.1623(2) 0.05342(15) 0.0381(12) Uani 1 1 d . . . . .
F33A F 0.1445(4) -0.0066(5) 0.4605(3) 0.0474(8) Uani 0.356(3) 1 d . . P C 2
F32A F 0.2393(10) -0.0530(9) 0.4378(6) 0.0474(8) Uani 0.164(3) 1 d . . P C 3
F31A F 0.2440(4) 0.0210(3) 0.4400(2) 0.0474(8) Uani 0.461(3) 1 d . . P C 2
F1A F 0.2008(7) 0.0402(5) 0.4487(3) 0.0474(8) Uani 0.268(3) 1 d . . P C 3
F1B F 0.1553(10) -0.0455(9) 0.4592(5) 0.0474(8) Uani 0.168(3) 1 d . . P C 3
F6A F 0.5001(9) 0.0329(10) 0.3625(11) 0.0403(8) Uani 0.125(3) 1 d . . P A 3
F5A F 0.4394(11) -0.0370(11) 0.3314(9) 0.0403(8) Uani 0.116(3) 1 d . . P A 3
F4A F 0.4372(7) -0.0081(7) 0.4044(5) 0.0403(8) Uani 0.189(3) 1 d . . P A 3
F1C F 0.4840(3) 0.0377(3) 0.3905(3) 0.0403(8) Uani 0.398(3) 1 d . . P A 1
F1D F 0.4827(3) -0.0013(3) 0.3219(3) 0.0403(8) Uani 0.448(4) 1 d . . P A 1
F1E F 0.4215(4) -0.0337(4) 0.3757(3) 0.0403(8) Uani 0.393(3) 1 d . . P A 1
F1F F 0.0982(4) -0.0002(4) 0.0633(3) 0.0492(9) Uani 0.411(3) 1 d . . P B 2
F1G F 0.1379(15) -0.0622(16) 0.0626(11) 0.0492(9) Uani 0.107(3) 1 d . . P B 3
F1H F 0.1616(5) -0.0696(5) 0.0422(4) 0.0492(9) Uani 0.377(4) 1 d . . P B 2
F1I F 0.1536(5) -0.0006(6) -0.0017(4) 0.0492(9) Uani 0.309(3) 1 d . . P B 2
F1J F 0.1051(14) 0.0206(15) 0.0294(13) 0.0492(9) Uani 0.091(3) 1 d . . P B 3
F1K F 0.1745(11) -0.0553(12) 0.0168(8) 0.0492(9) Uani 0.150(4) 1 d . . P B 3

loop_
_atom_site_aniso_label
_atom_site_aniso_U_11
_atom_site_aniso_U_22
_atom_site_aniso_U_33
_atom_site_aniso_U_23
_atom_site_aniso_U_13
_atom_site_aniso_U_12
Mo1 0.01554(15) 0.0262(2) 0.02212(19) 0.00068(15) -0.00189(12) -0.00069(16)
F1 0.0274(12) 0.0371(14) 0.0319(15) -0.0083(11) 0.0052(10) 0.0025(12)
F2 0.0206(11) 0.0545(17) 0.0357(15) 0.0080(12) 0.0010(10) 0.0067(13)
F3 0.0335(13) 0.0334(14) 0.0338(15) -0.0017(11) 0.0072(10) -0.0065(13)
F4 0.0335(15) 0.039(2) 0.049(3) 0.0032(17) -0.0011(16) 0.0077(16)
F5 0.0335(15) 0.039(2) 0.049(3) 0.0032(17) -0.0011(16) 0.0077(16)
F6 0.0335(15) 0.039(2) 0.049(3) 0.0032(17) -0.0011(16) 0.0077(16)
F7 0.068(2) 0.0383(17) 0.087(2) 0.0087(16) 0.0409(17) 0.0084(17)
F8 0.094(2) 0.0510(18) 0.0401(19) -0.0016(14) 0.0227(16) 0.0206(18)
F9 0.0552(19) 0.077(2) 0.140(3) -0.052(2) -0.051(2) 0.041(2)
F10 0.0458(16) 0.0569(19) 0.066(2) -0.0045(15) -0.0188(14) -0.0154(16)
F11 0.0520(17) 0.0605(19) 0.069(2) -0.0120(16) 0.0312(15) -0.0253(17)
F12 0.0319(14) 0.0375(16) 0.087(2) -0.0068(15) 0.0034(13) -0.0045(15)
F13 0.0228(12) 0.0619(18) 0.0386(16) -0.0018(13) -0.0007(10) -0.0079(14)
F14 0.0311(12) 0.0491(16) 0.0269(15) 0.0017(12) 0.0023(10) 0.0031(13)
F15 0.0433(15) 0.0421(16) 0.0522(18) 0.0117(13) 0.0193(12) 0.0152(14)
F16 0.0294(13) 0.0429(17) 0.078(2) 0.0162(15) -0.0185(13) 0.0020(15)
F17 0.0390(15) 0.106(3) 0.0378(18) -0.0214(16) -0.0160(12) 0.0232(17)
F18 0.0194(11) 0.0618(18) 0.0492(17) 0.0126(14) -0.0066(11) -0.0053(14)
F19 0.092(2) 0.065(2) 0.0441(19) -0.0180(15) -0.0264(16) 0.0484(19)
F20 0.0639(19) 0.061(2) 0.061(2) 0.0290(16) 0.0121(15) 0.0127(17)
F21 0.0512(17) 0.0563(19) 0.083(2) 0.0151(16) -0.0381(16) 0.0026(17)
F22 0.0322(13) 0.0336(14) 0.0402(15) -0.0016(12) -0.0057(11) 0.0023(13)
F23 0.0261(12) 0.0437(16) 0.0407(16) -0.0048(12) -0.0012(10) -0.0025(13)
F24 0.0407(14) 0.0453(16) 0.0289(15) -0.0119(11) -0.0026(11) 0.0038(13)
F25 0.042(2) 0.060(2) 0.046(2) -0.0078(17) -0.0091(14) -0.004(2)
F26 0.042(2) 0.060(2) 0.046(2) -0.0078(17) -0.0091(14) -0.004(2)
F27 0.042(2) 0.060(2) 0.046(2) -0.0078(17) -0.0091(14) -0.004(2)
F28 0.081(2) 0.0550(19) 0.0395(18) 0.0109(14) -0.0055(15) -0.0283(18)
F29 0.0512(16) 0.0626(19) 0.0458(18) 0.0007(14) 0.0223(13) -0.0098(16)
F30 0.0370(15) 0.066(2) 0.111(3) 0.0466(19) 0.0116(16) 0.0134(17)
F31 0.081(3) 0.030(2) 0.0312(13) 0.0036(12) -0.0140(14) 0.0000(17)
F32 0.081(3) 0.030(2) 0.0312(13) 0.0036(12) -0.0140(14) 0.0000(17)
F33 0.081(3) 0.030(2) 0.0312(13) 0.0036(12) -0.0140(14) 0.0000(17)
F34 0.0348(14) 0.0448(16) 0.0467(17) -0.0038(13) 0.0065(11) 0.0056(14)
F35 0.0433(16) 0.0422(17) 0.097(2) 0.0210(16) 0.0059(15) -0.0157(15)
F36 0.0353(14) 0.069(2) 0.0460(18) -0.0178(15) 0.0023(12) -0.0136(15)
N1 0.0207(16) 0.029(2) 0.026(2) 0.0003(16) 0.0001(14) 0.0037(17)
N2 0.0196(16) 0.026(2) 0.025(2) 0.0027(16) -0.0015(14) -0.0030(18)
N3 0.0235(17) 0.027(2) 0.0208(19) 0.0007(16) 0.0021(14) 0.0056(18)
C1 0.0157(18) 0.023(2) 0.028(3) -0.0047(18) 0.0060(16) -0.0046(19)
C2 0.0210(19) 0.029(2) 0.017(2) -0.0008(18) -0.0070(16) 0.008(2)
C3 0.0201(19) 0.029(2) 0.021(2) 0.0086(19) -0.0067(17) -0.011(2)
C4 0.0133(18) 0.039(3) 0.024(2) 0.0072(19) -0.0026(15) 0.005(2)
C5 0.0156(18) 0.038(3) 0.024(2) 0.008(2) -0.0040(16) -0.002(2)
C6 0.0176(19) 0.044(3) 0.023(2) -0.002(2) -0.0088(16) -0.005(2)
C7 0.0189(19) 0.037(3) 0.034(3) 0.001(2) -0.0055(17) -0.006(2)
C8 0.0164(18) 0.042(3) 0.027(3) 0.006(2) 0.0009(16) -0.004(2)
C9 0.0134(17) 0.035(3) 0.031(3) 0.003(2) 0.0005(16) 0.000(2)
C10 0.0191(19) 0.049(3) 0.032(3) 0.007(2) 0.0023(17) 0.003(2)
C11 0.032(2) 0.044(3) 0.033(3) -0.007(2) -0.0015(19) 0.013(3)
C12 0.031(2) 0.035(3) 0.043(3) 0.002(2) -0.003(2) 0.008(2)
C13 0.025(2) 0.041(3) 0.034(3) 0.007(2) -0.0019(18) 0.004(2)
C14 0.0228(19) 0.025(2) 0.022(2) 0.0035(18) -0.0026(16) -0.003(2)
C15 0.0211(19) 0.024(2) 0.029(2) -0.0006(18) -0.0002(17) -0.001(2)
C16 0.022(2) 0.032(3) 0.031(3) 0.001(2) -0.0028(17) 0.005(2)
C17 0.026(2) 0.040(3) 0.028(3) -0.002(2) -0.0076(18) -0.003(2)
C18 0.028(2) 0.032(3) 0.026(2) -0.0026(19) -0.0001(18) -0.004(2)
C19 0.021(2) 0.026(2) 0.026(2) 0.0030(18) 0.0012(16) 0.002(2)
C20 0.0179(19) 0.024(2) 0.030(3) -0.0015(19) -0.0019(16) -0.001(2)
C21 0.0167(18) 0.023(2) 0.032(3) 0.0000(19) -0.0012(16) 0.000(2)
C22 0.0175(19) 0.027(2) 0.029(3) -0.0043(19) 0.0004(17) -0.005(2)
C23 0.0180(19) 0.033(3) 0.037(3) -0.007(2) 0.0028(17) 0.000(2)
C24 0.0190(19) 0.027(3) 0.042(3) 0.002(2) 0.0006(17) -0.001(2)
C25 0.024(2) 0.028(2) 0.031(3) 0.0013(19) -0.0018(17) -0.003(2)
C26 0.024(2) 0.034(3) 0.017(2) 0.0013(18) 0.0003(16) 0.001(2)
C27 0.024(2) 0.031(3) 0.025(2) 0.0002(19) 0.0000(17) 0.000(2)
C28 0.025(2) 0.033(3) 0.019(2) 0.0001(19) 0.0016(16) 0.004(2)
C29 0.023(2) 0.041(3) 0.023(2) 0.002(2) -0.0010(17) 0.000(2)
C31 0.025(2) 0.038(3) 0.022(2) 0.001(2) 0.0006(17) -0.003(2)
C30 0.023(2) 0.034(3) 0.022(2) -0.0009(19) 0.0019(16) 0.004(2)
C32 0.0183(19) 0.035(3) 0.033(3) -0.003(2) 0.0028(18) 0.001(2)
C33 0.026(2) 0.040(3) 0.045(3) -0.006(2) 0.005(2) -0.004(3)
C35 0.023(2) 0.045(3) 0.041(3) -0.001(2) 0.003(2) 0.001(3)
C34 0.026(2) 0.047(3) 0.030(3) -0.003(2) 0.0014(18) -0.003(3)
C36 0.0157(18) 0.024(2) 0.029(3) 0.0030(19) 0.0009(16) 0.002(2)
C41 0.0211(19) 0.023(2) 0.027(2) -0.0003(19) -0.0015(16) 0.002(2)
C40 0.0181(19) 0.035(3) 0.031(3) -0.001(2) -0.0037(17) 0.000(2)
C39 0.0211(19) 0.032(3) 0.033(3) 0.005(2) 0.0021(18) -0.002(2)
C38 0.027(2) 0.033(3) 0.028(3) 0.0046(19) 0.0029(17) -0.001(2)
C37 0.0197(19) 0.027(3) 0.032(3) -0.0002(19) 0.0004(17) 0.004(2)
C42 0.0197(18) 0.021(2) 0.032(3) -0.0013(18) -0.0048(17) -0.002(2)
C47 0.0201(19) 0.024(2) 0.031(3) -0.0004(19) -0.0057(16) 0.001(2)
C46 0.022(2) 0.023(2) 0.033(3) -0.0003(19) -0.0001(17) -0.001(2)
C45 0.027(2) 0.028(2) 0.023(2) 0.0037(18) -0.0040(17) 0.001(2)
C44 0.0181(18) 0.023(2) 0.031(3) -0.0015(19) -0.0020(16) 0.002(2)
C43 0.0173(18) 0.028(2) 0.029(3) -0.0030(19) -0.0014(16) -0.001(2)
C48 0.0193(19) 0.034(3) 0.025(2) -0.002(2) 0.0011(16) 0.003(2)
C53 0.028(2) 0.033(3) 0.021(2) 0.0010(19) 0.0017(17) 0.001(2)
C52 0.028(2) 0.035(3) 0.020(2) -0.0029(19) -0.0004(17) 0.007(2)
C51 0.0208(19) 0.043(3) 0.017(2) -0.0067(19) -0.0019(16) 0.004(2)
C50 0.0218(19) 0.029(2) 0.020(2) -0.0029(18) 0.0039(16) 0.002(2)
C49 0.022(2) 0.033(3) 0.025(2) 0.0002(19) -0.0027(16) 0.005(2)
C55 0.028(2) 0.028(3) 0.033(3) 0.004(2) -0.0005(19) 0.004(2)
C54 0.024(2) 0.037(3) 0.034(3) 0.002(2) -0.0068(18) 0.004(2)
C56 0.025(2) 0.044(3) 0.026(3) -0.003(2) 0.0002(17) 0.003(2)
C57 0.038(2) 0.041(3) 0.024(3) -0.005(2) -0.006(2) 0.004(3)
C58 0.0200(19) 0.026(2) 0.029(3) -0.0009(18) -0.0021(16) -0.003(2)
C63 0.023(2) 0.024(2) 0.031(3) 0.0001(19) 0.0007(17) 0.003(2)
C62 0.030(2) 0.032(3) 0.028(3) -0.002(2) 0.0036(18) 0.004(2)
C61 0.027(2) 0.030(3) 0.041(3) 0.003(2) -0.0018(19) 0.008(2)
C60 0.034(2) 0.030(3) 0.031(3) 0.004(2) -0.0055(19) -0.006(2)
C59 0.026(2) 0.026(2) 0.022(2) 0.0017(19) 0.0022(17) -0.002(2)
C70 0.031(2) 0.024(2) 0.026(2) 0.0037(19) 0.0028(18) 0.003(2)
C71 0.034(2) 0.026(2) 0.024(2) 0.0000(19) 0.0006(18) -0.002(2)
C72 0.031(2) 0.020(2) 0.031(3) -0.0023(19) 0.0054(18) 0.001(2)
C73 0.050(3) 0.025(2) 0.027(3) -0.0019(19) 0.010(2) 0.003(2)
C74 0.048(3) 0.025(3) 0.025(3) 0.001(2) 0.000(2) 0.004(2)
C75 0.033(2) 0.027(2) 0.030(3) 0.0004(19) -0.0053(18) 0.001(2)
C64 0.0207(19) 0.028(2) 0.025(2) 0.0010(19) 0.0043(16) 0.007(2)
C69 0.023(2) 0.039(3) 0.026(3) -0.001(2) 0.0020(17) 0.001(2)
C68 0.028(2) 0.038(3) 0.026(3) 0.002(2) 0.0061(18) 0.002(2)
C67 0.033(2) 0.043(3) 0.020(2) -0.002(2) 0.0025(18) 0.005(2)
C66 0.031(2) 0.036(3) 0.025(3) -0.003(2) 0.0036(18) 0.004(2)
C65 0.030(2) 0.027(2) 0.032(3) -0.003(2) 0.0060(18) 0.004(2)
C79 0.036(3) 0.038(3) 0.034(3) -0.002(2) 0.010(2) -0.005(3)
C78 0.061(3) 0.037(3) 0.023(3) -0.002(2) 0.005(2) 0.003(3)
C77 0.047(3) 0.058(4) 0.034(3) 0.005(3) -0.003(2) 0.004(3)
C76 0.033(2) 0.051(3) 0.030(3) 0.006(2) 0.002(2) 0.003(3)
F33A 0.081(3) 0.030(2) 0.0312(13) 0.0036(12) -0.0140(14) 0.0000(17)
F32A 0.081(3) 0.030(2) 0.0312(13) 0.0036(12) -0.0140(14) 0.0000(17)
F31A 0.081(3) 0.030(2) 0.0312(13) 0.0036(12) -0.0140(14) 0.0000(17)
F1A 0.081(3) 0.030(2) 0.0312(13) 0.0036(12) -0.0140(14) 0.0000(17)
F1B 0.081(3) 0.030(2) 0.0312(13) 0.0036(12) -0.0140(14) 0.0000(17)
F6A 0.0335(15) 0.039(2) 0.049(3) 0.0032(17) -0.0011(16) 0.0077(16)
F5A 0.0335(15) 0.039(2) 0.049(3) 0.0032(17) -0.0011(16) 0.0077(16)
F4A 0.0335(15) 0.039(2) 0.049(3) 0.0032(17) -0.0011(16) 0.0077(16)
F1C 0.0335(15) 0.039(2) 0.049(3) 0.0032(17) -0.0011(16) 0.0077(16)
F1D 0.0335(15) 0.039(2) 0.049(3) 0.0032(17) -0.0011(16) 0.0077(16)
F1E 0.0335(15) 0.039(2) 0.049(3) 0.0032(17) -0.0011(16) 0.0077(16)
F1F 0.042(2) 0.060(2) 0.046(2) -0.0078(17) -0.0091(14) -0.004(2)
F1G 0.042(2) 0.060(2) 0.046(2) -0.0078(17) -0.0091(14) -0.004(2)
F1H 0.042(2) 0.060(2) 0.046(2) -0.0078(17) -0.0091(14) -0.004(2)
F1I 0.042(2) 0.060(2) 0.046(2) -0.0078(17) -0.0091(14) -0.004(2)
F1J 0.042(2) 0.060(2) 0.046(2) -0.0078(17) -0.0091(14) -0.004(2)
F1K 0.042(2) 0.060(2) 0.046(2) -0.0078(17) -0.0091(14) -0.004(2)

loop_
_atom_type_symbol
_atom_type_description
_atom_type_scat_dispersion_real
_atom_type_scat_dispersion_imag
_atom_type_scat_source
C C 0.0181 0.0091 'International Tables Vol C Tables 4.2.6.8 and 6.1.1.4'
H H 0.0000 0.0000 'International Tables Vol C Tables 4.2.6.8 and 6.1.1.4'
F F 0.0727 0.0534 'International Tables Vol C Tables 4.2.6.8 and 6.1.1.4'
Mo Mo -0.0483 2.7339 'International Tables Vol C Tables 4.2.6.8 and 6.1.1.4'
N N 0.0311 0.0180 'International Tables Vol C Tables 4.2.6.8 and 6.1.1.4'

loop_
_geom_angle_atom_site_label_1
_geom_angle_atom_site_label_2
_geom_angle_atom_site_label_3
_geom_angle
C1 Mo1 C4 121.92(14)
C1 Mo1 C5 156.25(15)
C1 Mo1 C6 149.70(15)
C1 Mo1 C7 114.07(15)
C1 Mo1 C8 91.02(14)
C1 Mo1 C9 95.39(14)
C2 Mo1 C1 91.29(15)
C2 Mo1 C4 90.41(14)
C2 Mo1 C5 92.32(14)
C2 Mo1 C6 119.01(15)
C2 Mo1 C7 154.38(15)
C2 Mo1 C8 148.74(15)
C2 Mo1 C9 113.93(15)
C3 Mo1 C1 90.00(15)
C3 Mo1 C2 90.37(16)
C3 Mo1 C4 148.05(14)
C3 Mo1 C5 113.43(15)
C3 Mo1 C6 90.17(15)
C3 Mo1 C7 93.11(15)
C3 Mo1 C8 120.80(15)
C3 Mo1 C9 154.90(15)
C5 Mo1 C4 34.63(13)
C5 Mo1 C9 61.81(14)
C6 Mo1 C4 61.88(15)
C6 Mo1 C5 34.55(14)
C6 Mo1 C9 73.00(14)
C7 Mo1 C4 73.50(15)
C7 Mo1 C5 63.07(15)
C7 Mo1 C6 35.70(14)
C7 Mo1 C9 62.33(15)
C8 Mo1 C4 62.30(14)
C8 Mo1 C5 74.06(14)
C8 Mo1 C6 63.25(14)
C8 Mo1 C7 35.14(14)
C8 Mo1 C9 34.85(14)
C9 Mo1 C4 34.10(13)
C1 N1 C14 163.4(4)
C2 N2 C36 166.0(4)
C3 N3 C58 142.4(4)
N1 C1 Mo1 177.7(3)
N2 C2 Mo1 175.6(3)
N3 C3 Mo1 174.1(3)
C5 C4 Mo1 68.9(2)
C5 C4 C9 118.7(4)
C9 C4 Mo1 72.9(2)
C13 C4 Mo1 129.7(3)
C13 C4 C5 123.0(4)
C13 C4 C9 118.4(4)
Mo1 C5 H5 123.4
C4 C5 Mo1 76.5(2)
C4 C5 H5 119.3
C6 C5 Mo1 72.3(2)
C6 C5 C4 121.4(4)
C6 C5 H5 119.3
Mo1 C6 H6 127.0
C5 C6 Mo1 73.2(2)
C5 C6 H6 119.9
C5 C6 C7 120.3(4)
C7 C6 Mo1 71.9(2)
C7 C6 H6 119.9
Mo1 C7 H7 126.9
C6 C7 Mo1 72.4(2)
C6 C7 H7 120.5
C8 C7 Mo1 72.2(2)
C8 C7 C6 119.0(4)
C8 C7 H7 120.5
Mo1 C8 H8 122.0
C7 C8 Mo1 72.7(2)
C7 C8 H8 119.4
C7 C8 C9 121.3(4)
C9 C8 Mo1 77.2(2)
C9 C8 H8 119.4
C4 C9 Mo1 73.0(2)
C8 C9 Mo1 67.9(2)
C8 C9 C4 118.9(4)
C10 C9 Mo1 129.2(3)
C10 C9 C4 118.5(4)
C10 C9 C8 122.5(4)
C9 C10 H10 119.6
C11 C10 C9 120.8(4)
C11 C10 H10 119.6
C10 C11 H11 119.5
C10 C11 C12 120.9(4)
C12 C11 H11 119.5
C11 C12 H12 120.1
C13 C12 C11 119.9(5)
C13 C12 H12 120.1
C4 C13 H13 119.2
C12 C13 C4 121.5(4)
C12 C13 H13 119.2
N1 C14 C15 120.4(3)
N1 C14 C19 119.1(3)
C15 C14 C19 120.5(3)
C14 C15 C20 123.9(3)
C16 C15 C14 118.7(4)
C16 C15 C20 117.4(3)
C15 C16 H16 119.4
C17 C16 C15 121.3(4)
C17 C16 H16 119.4
C16 C17 H17 120.1
C16 C17 C18 119.8(4)
C18 C17 H17 120.1
C17 C18 H18 119.5
C19 C18 C17 121.0(4)
C19 C18 H18 119.5
C14 C19 C26 123.6(3)
C18 C19 C14 118.6(4)
C18 C19 C26 117.7(3)
C21 C20 C15 123.7(4)
C21 C20 C25 118.6(4)
C25 C20 C15 117.6(4)
C20 C21 H21 119.9
C20 C21 C22 120.2(4)
C22 C21 H21 119.9
C21 C22 C32 120.3(4)
C23 C22 C21 120.1(4)
C23 C22 C32 119.4(3)
C22 C23 H23 120.0
C22 C23 C24 120.0(4)
C24 C23 H23 120.0
C23 C24 C33 120.1(4)
C25 C24 C23 119.7(4)
C25 C24 C33 120.2(4)
C20 C25 H25 119.2
C24 C25 C20 121.5(4)
C24 C25 H25 119.2
C27 C26 C19 120.8(4)
C27 C26 C30 118.7(4)
C30 C26 C19 120.1(4)
C26 C27 H27 119.7
C26 C27 C28 120.7(4)
C28 C27 H27 119.7
C27 C28 C34 120.3(4)
C29 C28 C27 120.3(4)
C29 C28 C34 119.3(4)
C28 C29 H29 120.2
C28 C29 C31 119.6(4)
C31 C29 H29 120.2
C29 C31 C30 120.5(4)
C29 C31 C35 119.3(4)
C30 C31 C35 120.2(4)
C26 C30 C31 120.0(4)
C26 C30 H30 120.0
C31 C30 H30 120.0
F1 C32 F2 106.9(3)
F1 C32 F3 105.9(3)
F1 C32 C22 112.9(4)
F2 C32 F3 105.6(3)
F2 C32 C22 113.0(3)
F3 C32 C22 112.0(3)
F4 C33 C24 111.1(4)
F5 C33 F4 106.4(6)
F5 C33 F6 103.0(6)
F5 C33 C24 115.5(5)
F6 C33 F4 106.2(6)
F6 C33 C24 113.9(4)
F6A C33 C24 115.3(10)
F6A C33 F5A 113.4(17)
F6A C33 F4A 98.7(15)
F5A C33 C24 111.3(10)
F5A C33 F4A 103.4(13)
F4A C33 C24 113.5(6)
F1C C33 C24 109.1(5)
F1C C33 F1D 104.6(5)
F1D C33 C24 111.7(5)
F1E C33 C24 114.1(5)
F1E C33 F1C 108.1(6)
F1E C33 F1D 108.7(6)
F10 C35 C31 111.7(4)
F11 C35 F10 106.0(4)
F11 C35 F12 107.1(4)
F11 C35 C31 112.3(4)
F12 C35 F10 106.0(4)
F12 C35 C31 113.2(3)
F7 C34 C28 113.3(3)
F8 C34 F7 104.7(4)
F8 C34 C28 113.0(4)
F9 C34 F7 106.2(4)
F9 C34 F8 106.2(4)
F9 C34 C28 112.7(4)
N2 C36 C41 120.5(4)
N2 C36 C37 119.1(3)
C37 C36 C41 120.4(3)
C36 C41 C42 121.8(3)
C40 C41 C36 117.9(4)
C40 C41 C42 120.2(3)
C41 C40 H40 119.2
C39 C40 C41 121.6(4)
C39 C40 H40 119.2
C40 C39 H39 120.1
C38 C39 C40 119.7(4)
C38 C39 H39 120.1
C39 C38 H38 119.4
C39 C38 C37 121.2(4)
C37 C38 H38 119.4
C36 C37 C48 121.0(3)
C38 C37 C36 118.9(4)
C38 C37 C48 120.0(4)
C47 C42 C41 120.8(3)
C43 C42 C41 121.5(3)
C43 C42 C47 117.6(4)
C42 C47 H47 120.0
C46 C47 C42 120.1(4)
C46 C47 H47 120.0
C47 C46 C55 117.5(3)
C45 C46 C47 121.8(4)
C45 C46 C55 120.8(4)
C46 C45 H45 120.9
C44 C45 C46 118.1(4)
C44 C45 H45 120.9
C45 C44 C54 119.4(4)
C43 C44 C45 121.2(4)
C43 C44 C54 119.3(3)
C42 C43 H43 119.4
C44 C43 C42 121.2(4)
C44 C43 H43 119.4
C53 C48 C37 118.7(4)
C53 C48 C49 118.4(4)
C49 C48 C37 122.9(4)
C48 C53 H53 119.2
C48 C53 C52 121.6(4)
C52 C53 H53 119.2
C53 C52 C57 119.3(4)
C51 C52 C53 120.0(4)
C51 C52 C57 120.7(4)
C52 C51 H51 120.3
C52 C51 C50 119.4(4)
C50 C51 H51 120.3
C51 C50 C56 118.5(3)
C49 C50 C51 120.5(4)
C49 C50 C56 121.1(4)
C48 C49 H49 120.0
C50 C49 C48 120.0(4)
C50 C49 H49 120.0
F13 C55 F14 107.3(3)
F13 C55 F15 105.4(3)
F13 C55 C46 112.1(3)
F14 C55 F15 106.3(3)
F14 C55 C46 113.6(3)
F15 C55 C46 111.5(3)
F16 C54 C44 111.9(4)
F17 C54 F16 105.8(4)
F17 C54 F18 107.3(3)
F17 C54 C44 112.8(3)
F18 C54 F16 105.4(4)
F18 C54 C44 113.1(4)
F22 C56 F23 106.3(3)
F22 C56 F24 106.9(3)
F22 C56 C50 113.5(3)
F23 C56 C50 112.2(3)
F24 C56 F23 105.4(3)
F24 C56 C50 112.0(3)
F19 C57 C52 112.5(4)
F20 C57 F19 105.3(4)
F20 C57 F21 105.8(4)
F20 C57 C52 112.5(4)
F21 C57 F19 106.1(4)
F21 C57 C52 114.0(4)
N3 C58 C63 117.9(4)
N3 C58 C59 122.2(3)
C59 C58 C63 119.9(4)
C58 C63 C64 120.3(3)
C62 C63 C58 119.0(4)
C62 C63 C64 120.7(3)
C63 C62 H62 119.6
C61 C62 C63 120.7(4)
C61 C62 H62 119.6
C62 C61 H61 120.0
C62 C61 C60 119.9(4)
C60 C61 H61 120.0
C61 C60 H60 119.3
C61 C60 C59 121.5(4)
C59 C60 H60 119.3
C58 C59 C70 121.4(4)
C60 C59 C58 118.5(4)
C60 C59 C70 119.9(4)
C71 C70 C59 120.1(4)
C75 C70 C59 121.9(4)
C75 C70 C71 117.6(4)
C70 C71 H71 119.7
C72 C71 C70 120.7(4)
C72 C71 H71 119.7
C71 C72 C79 120.2(4)
C73 C72 C71 120.8(4)
C73 C72 C79 119.0(4)
C72 C73 H73 120.1
C72 C73 C74 119.7(4)
C74 C73 H73 120.1
C73 C74 C75 119.6(4)
C73 C74 C78 119.9(4)
C75 C74 C78 120.4(4)
C70 C75 C74 121.6(4)
C70 C75 H75 119.2
C74 C75 H75 119.2
C69 C64 C63 122.9(4)
C65 C64 C63 118.7(4)
C65 C64 C69 118.4(4)
C64 C69 H69 120.2
C64 C69 C68 119.6(4)
C68 C69 H69 120.2
C69 C68 C76 119.9(4)
C67 C68 C69 121.2(4)
C67 C68 C76 118.7(4)
C68 C67 H67 120.3
C68 C67 C66 119.3(4)
C66 C67 H67 120.3
C67 C66 C65 120.4(4)
C67 C66 C77 121.3(4)
C65 C66 C77 118.4(4)
C64 C65 H65 119.5
C66 C65 C64 121.1(4)
C66 C65 H65 119.5
F34 C79 F36 106.2(4)
F34 C79 C72 112.5(4)
F35 C79 F34 106.3(3)
F35 C79 F36 106.7(4)
F35 C79 C72 111.9(4)
F36 C79 C72 112.7(3)
F31 C78 C74 112.6(5)
F32 C78 F31 88.4(5)
F32 C78 F33 113.3(5)
F32 C78 C74 114.5(4)
F33 C78 F31 111.2(6)
F33 C78 C74 114.2(5)
F33A C78 C74 110.6(5)
F32A C78 C74 111.4(8)
F32A C78 F1A 120.0(10)
F32A C78 F1B 93.0(13)
F31A C78 C74 113.3(4)
F31A C78 F33A 115.0(6)
F1A C78 C74 112.1(6)
F1A C78 F1B 105.5(10)
F1B C78 C74 113.2(7)
F25 C77 F27 102.4(6)
F25 C77 C66 113.1(5)
F26 C77 F25 111.8(5)
F26 C77 F27 110.1(6)
F26 C77 C66 112.8(5)
F27 C77 C66 105.9(5)
F1F C77 C66 110.1(5)
F1G C77 C66 117.2(12)
F1G C77 F1J 110(2)
F1G C77 F1K 72.2(19)
F1H C77 C66 117.8(6)
F1H C77 F1F 106.5(7)
F1H C77 F1I 97.6(8)
F1I C77 C66 113.9(6)
F1I C77 F1F 110.1(7)
F1J C77 C66 116.3(13)
F1K C77 C66 117.0(10)
F1K C77 F1J 116.4(17)
F28 C76 F30 105.6(4)
F28 C76 C68 114.2(4)
F29 C76 F28 105.6(4)
F29 C76 F30 105.2(4)
F29 C76 C68 114.2(4)
F30 C76 C68 111.3(4)

loop_
_geom_bond_atom_site_label_1
_geom_bond_atom_site_label_2
_geom_bond_distance
Mo1 C1 2.012(4)
Mo1 C2 2.011(4)
Mo1 C3 1.961(5)
Mo1 C4 2.441(4)
Mo1 C5 2.343(4)
Mo1 C6 2.331(4)
Mo1 C7 2.325(4)
Mo1 C8 2.319(4)
Mo1 C9 2.440(4)
F1 C32 1.340(4)
F2 C32 1.344(4)
F3 C32 1.351(5)
F4 C33 1.377(8)
F5 C33 1.318(9)
F6 C33 1.373(9)
F7 C34 1.329(5)
F8 C34 1.320(5)
F9 C34 1.311(5)
F10 C35 1.342(5)
F11 C35 1.328(5)
F12 C35 1.333(5)
F13 C55 1.335(5)
F14 C55 1.341(5)
F15 C55 1.346(5)
F16 C54 1.338(5)
F17 C54 1.326(5)
F18 C54 1.330(5)
F19 C57 1.334(5)
F20 C57 1.323(5)
F21 C57 1.328(5)
F22 C56 1.335(5)
F23 C56 1.354(4)
F24 C56 1.347(5)
F25 C77 1.333(9)
F26 C77 1.333(8)
F27 C77 1.395(12)
F28 C76 1.330(5)
F29 C76 1.321(5)
F30 C76 1.344(5)
F31 C78 1.467(10)
F32 C78 1.312(6)
F33 C78 1.321(8)
F34 C79 1.335(5)
F35 C79 1.333(5)
F36 C79 1.342(5)
N1 C1 1.183(5)
N1 C14 1.389(5)
N2 C2 1.191(5)
N2 C36 1.376(5)
N3 C3 1.209(5)
N3 C58 1.389(5)
C4 C5 1.427(6)
C4 C9 1.431(5)
C4 C13 1.421(6)
C5 H5 0.9500
C5 C6 1.388(6)
C6 H6 0.9500
C6 C7 1.427(6)
C7 H7 0.9500
C7 C8 1.402(6)
C8 H8 0.9500
C8 C9 1.430(6)
C9 C10 1.426(6)
C10 H10 0.9500
C10 C11 1.361(6)
C11 H11 0.9500
C11 C12 1.409(6)
C12 H12 0.9500
C12 C13 1.362(6)
C13 H13 0.9500
C14 C15 1.407(5)
C14 C19 1.410(5)
C15 C16 1.388(5)
C15 C20 1.498(5)
C16 H16 0.9500
C16 C17 1.377(6)
C17 H17 0.9500
C17 C18 1.391(5)
C18 H18 0.9500
C18 C19 1.387(5)
C19 C26 1.489(5)
C20 C21 1.390(5)
C20 C25 1.395(5)
C21 H21 0.9500
C21 C22 1.406(5)
C22 C23 1.385(6)
C22 C32 1.488(6)
C23 H23 0.9500
C23 C24 1.387(6)
C24 C25 1.381(6)
C24 C33 1.487(6)
C25 H25 0.9500
C26 C27 1.389(6)
C26 C30 1.394(6)
C27 H27 0.9500
C27 C28 1.396(5)
C28 C29 1.375(6)
C28 C34 1.496(6)
C29 H29 0.9500
C29 C31 1.381(6)
C31 C30 1.398(5)
C31 C35 1.495(6)
C30 H30 0.9500
C33 F6A 1.27(2)
C33 F5A 1.40(3)
C33 F4A 1.425(15)
C33 F1C 1.353(9)
C33 F1D 1.393(9)
C33 F1E 1.283(9)
C36 C41 1.415(5)
C36 C37 1.413(5)
C41 C40 1.395(5)
C41 C42 1.483(5)
C40 H40 0.9500
C40 C39 1.384(5)
C39 H39 0.9500
C39 C38 1.381(6)
C38 H38 0.9500
C38 C37 1.387(5)
C37 C48 1.491(5)
C42 C47 1.406(5)
C42 C43 1.401(5)
C47 H47 0.9500
C47 C46 1.387(5)
C46 C45 1.385(5)
C46 C55 1.502(5)
C45 H45 0.9500
C45 C44 1.382(5)
C44 C43 1.378(5)
C44 C54 1.498(5)
C43 H43 0.9500
C48 C53 1.381(5)
C48 C49 1.394(6)
C53 H53 0.9500
C53 C52 1.385(5)
C52 C51 1.372(6)
C52 C57 1.487(6)
C51 H51 0.9500
C51 C50 1.393(6)
C50 C49 1.390(5)
C50 C56 1.490(6)
C49 H49 0.9500
C58 C63 1.410(5)
C58 C59 1.405(5)
C63 C62 1.393(5)
C63 C64 1.496(5)
C62 H62 0.9500
C62 C61 1.371(6)
C61 H61 0.9500
C61 C60 1.381(6)
C60 H60 0.9500
C60 C59 1.387(6)
C59 C70 1.487(5)
C70 C71 1.407(5)
C70 C75 1.388(5)
C71 H71 0.9500
C71 C72 1.384(5)
C72 C73 1.375(6)
C72 C79 1.502(6)
C73 H73 0.9500
C73 C74 1.385(6)
C74 C75 1.395(6)
C74 C78 1.472(6)
C75 H75 0.9500
C64 C69 1.392(5)
C64 C65 1.387(6)
C69 H69 0.9500
C69 C68 1.398(5)
C68 C67 1.366(6)
C68 C76 1.495(6)
C67 H67 0.9500
C67 C66 1.374(6)
C66 C65 1.382(6)
C66 C77 1.495(6)
C65 H65 0.9500
C78 F33A 1.434(10)
C78 F32A 1.278(19)
C78 F31A 1.330(8)
C78 F1A 1.328(12)
C78 F1B 1.398(18)
C77 F1F 1.385(11)
C77 F1G 1.31(3)
C77 F1H 1.311(13)
C77 F1I 1.352(14)
C77 F1J 1.37(3)
C77 F1K 1.33(3)
